data_7220569
loop_
_publ_author_name
'Wang, Yan-Bo'
'Sun, Dong-Sheng'
'Zhou, Hui'
'Zhang, Wen-Zhen'
'Lu, Xiao-Bing'

_publ_section_title
;
 CO2, COS and CS2 Adducts of N-Heterocyclic Olefin and Their Application
 as Organocatalysts for Carbon Dioxide Fixation
;
_journal_name_full 'Green Chem.'
_journal_paper_doi 10.1039/C5GC00948K
_journal_year 2015
_chemical_formula_sum 'C11 H18 N2 O S'
_chemical_formula_weight 226.33
_chemical_name_systematic
; 
 ? 
;
_space_group_IT_number 14
_symmetry_cell_setting monoclinic
_symmetry_space_group_name_Hall '-P 2yn'
_symmetry_space_group_name_H-M 'P 1 21/n 1'
_atom_sites_solution_hydrogens geom
_atom_sites_solution_primary direct
_atom_sites_solution_secondary difmap
_audit_creation_method SHELXL-97
_audit_update_record
;
2015-04-28 deposited with the CCDC.
2015-05-26 downloaded from the CCDC.
;
_cell_angle_alpha 90.00
_cell_angle_beta 93.207(2)
_cell_angle_gamma 90.00
_cell_formula_units_Z 8
_cell_length_a 12.6450(3)
_cell_length_b 15.1066(4)
_cell_length_c 13.2140(2)
_cell_measurement_reflns_used 1731
_cell_measurement_temperature 296(2)
_cell_measurement_theta_max 20.702
_cell_measurement_theta_min 2.554
_cell_volume 2520.22(10)
_computing_cell_refinement 'Bruker SMART'
_computing_data_collection 'Bruker SMART'
_computing_data_reduction 'Bruker SAINT'
_computing_molecular_graphics 'Bruker SHELXTL'
_computing_publication_material 'Bruker SHELXTL'
_computing_structure_refinement 'SHELXL-97 (Sheldrick, 1997)'
_computing_structure_solution 'SHELXS-97 (Sheldrick, 1990)'
_diffrn_ambient_temperature 296(2)
_diffrn_measured_fraction_theta_full 0.993
_diffrn_measured_fraction_theta_max 0.993
_diffrn_measurement_device_type 'CCD area detector'
_diffrn_measurement_method 'phi and omega scans'
_diffrn_radiation_monochromator graphite
_diffrn_radiation_source 'fine-focus sealed tube'
_diffrn_radiation_type MoK\a
_diffrn_radiation_wavelength 0.71073
_diffrn_reflns_av_R_equivalents 0.0499
_diffrn_reflns_av_sigmaI/netI 0.0810
_diffrn_reflns_limit_h_max 16
_diffrn_reflns_limit_h_min -16
_diffrn_reflns_limit_k_max 19
_diffrn_reflns_limit_k_min -11
_diffrn_reflns_limit_l_max 17
_diffrn_reflns_limit_l_min -16
_diffrn_reflns_number 13813
_diffrn_reflns_theta_full 27.54
_diffrn_reflns_theta_max 27.54
_diffrn_reflns_theta_min 2.05
_exptl_absorpt_coefficient_mu 0.235
_exptl_absorpt_correction_T_max 1.0000
_exptl_absorpt_correction_T_min 0.2000
_exptl_absorpt_correction_type multi-scan
_exptl_crystal_colour colourless
_exptl_crystal_density_diffrn 1.193
_exptl_crystal_density_method 'not measured'
_exptl_crystal_description block
_exptl_crystal_F_000 976
_exptl_crystal_size_max 0.16
_exptl_crystal_size_mid 0.14
_exptl_crystal_size_min 0.10
_refine_diff_density_max 0.286
_refine_diff_density_min -0.363
_refine_diff_density_rms 0.060
_refine_ls_extinction_method none
_refine_ls_goodness_of_fit_ref 1.027
_refine_ls_hydrogen_treatment constr
_refine_ls_matrix_type full
_refine_ls_number_parameters 271
_refine_ls_number_reflns 5782
_refine_ls_number_restraints 0
_refine_ls_restrained_S_all 1.027
_refine_ls_R_factor_all 0.1071
_refine_ls_R_factor_gt 0.0546
_refine_ls_shift/su_max 0.001
_refine_ls_shift/su_mean 0.000
_refine_ls_structure_factor_coef Fsqd
_refine_ls_weighting_details 'calc w=1/[\s^2^(Fo^2^)+(0.0436P)^2^+0.4377P] where P=(Fo^2^+2Fc^2^)/3'
_refine_ls_weighting_scheme calc
_refine_ls_wR_factor_gt 0.1051
_refine_ls_wR_factor_ref 0.1286
_reflns_number_gt 3402
_reflns_number_total 5782
_reflns_threshold_expression >2sigma(I)
_cod_data_source_file c5gc00948k2.cif
_cod_data_source_block 1
_cod_depositor_comments
;
The following automatic conversions were performed:

'_symmetry_cell_setting' value 'Monoclinic' changed to 'monoclinic'
according to
/usr/data/users/saulius/crontab/automatic-downloads/rss-feeds/RSC/lib/dictionaries/cif_core.dic
dictionary named 'cif_core.dic' version 2.4.2 from 2011-04-26.

'_exptl_absorpt_correction_type' value 'multi scan' changed to
'multi-scan' according to
/usr/data/users/saulius/crontab/automatic-downloads/rss-feeds/RSC/lib/dictionaries/cif_core.dic
dictionary named 'cif_core.dic' version 2.4.2 from 2011-04-26.

Automatic conversion script
Id: cif_fix_values 3271 2015-04-21 07:52:19Z andrius 

The following automatic conversions were performed:

'_refine_ls_hydrogen_treatment' value 'contr' was replaced with the
value 'constr' as specified in the replacement file
'src/cod-tools/trunk/data/replacement-values/replacement_values.lst'.

Automatic conversion script
Id: cif_fix_values 5376 2017-05-30 11:51:03Z andrius 
;
_cod_original_sg_symbol_H-M 'P2(1)/n  '
_cod_database_code 7220569

loop_
_symmetry_equiv_pos_as_xyz
'x, y, z'
'-x+1/2, y+1/2, -z+1/2'
'-x, -y, -z'
'x-1/2, -y-1/2, z-1/2'

loop_
_atom_site_label
_atom_site_type_symbol
_atom_site_fract_x
_atom_site_fract_y
_atom_site_fract_z
_atom_site_U_iso_or_equiv
_atom_site_adp_type
_atom_site_occupancy
_atom_site_symmetry_multiplicity
_atom_site_calc_flag
_atom_site_refinement_flags
S1 S 0.29752(5) 0.06989(5) 0.83171(6) 0.0406(2) Uani 1 1 d .
S1A S 0.83164(6) 0.25570(5) 0.78548(5) 0.03623(19) Uani 1 1 d .
N2A N 0.66140(15) 0.38608(13) 0.62083(14) 0.0273(5) Uani 1 1 d .
N2 N 0.18286(15) 0.16457(13) 0.58372(14) 0.0261(5) Uani 1 1 d .
N1A N 0.79690(15) 0.47044(13) 0.65536(15) 0.0297(5) Uani 1 1 d .
O1 O 0.12224(14) -0.02219(12) 0.82876(15) 0.0448(5) Uani 1 1 d .
C3 C 0.15849(17) 0.17616(16) 0.68099(17) 0.0240(5) Uani 1 1 d .
O1A O 0.8587(2) 0.16440(14) 0.62004(15) 0.0667(7) Uani 1 1 d .
C4A C 0.83567(19) 0.31774(16) 0.58749(18) 0.0297(6) Uani 1 1 d .
H4AA H 0.9066 0.3408 0.5810 0.036 Uiso 1 1 calc R
H4AB H 0.8094 0.2980 0.5209 0.036 Uiso 1 1 calc R
C3A C 0.76723(18) 0.39055(16) 0.62024(17) 0.0253(5) Uani 1 1 d .
C5 C 0.16925(18) 0.04509(16) 0.80357(17) 0.0252(5) Uani 1 1 d .
C5A C 0.8426(2) 0.23664(17) 0.65930(19) 0.0326(6) Uani 1 1 d .
N1 N 0.19428(15) 0.25623(13) 0.70975(14) 0.0258(5) Uani 1 1 d .
C4 C 0.09988(18) 0.11265(16) 0.74137(17) 0.0246(5) Uani 1 1 d .
H4A H 0.0511 0.0801 0.6959 0.030 Uiso 1 1 calc R
H4B H 0.0580 0.1457 0.7877 0.030 Uiso 1 1 calc R
C6 C 0.19222(19) 0.29222(17) 0.81450(17) 0.0286(6) Uani 1 1 d .
H6A H 0.1731 0.2439 0.8595 0.034 Uiso 1 1 calc R
C2A C 0.6238(2) 0.46489(17) 0.65743(19) 0.0336(6) Uani 1 1 d .
H2AA H 0.5532 0.4790 0.6660 0.040 Uiso 1 1 calc R
C1 C 0.24154(19) 0.29625(17) 0.62991(18) 0.0310(6) Uani 1 1 d .
H1A H 0.2726 0.3521 0.6301 0.037 Uiso 1 1 calc R
C9 C 0.1610(2) 0.08413(18) 0.52260(18) 0.0364(7) Uani 1 1 d .
H9A H 0.1352 0.0384 0.5676 0.044 Uiso 1 1 calc R
C2 C 0.2341(2) 0.23943(17) 0.55215(18) 0.0321(6) Uani 1 1 d .
H2A H 0.2592 0.2487 0.4882 0.039 Uiso 1 1 calc R
C6A C 0.90486(19) 0.50777(18) 0.66646(19) 0.0334(6) Uani 1 1 d .
H6AA H 0.9552 0.4614 0.6499 0.040 Uiso 1 1 calc R
C9A C 0.59256(19) 0.31115(17) 0.58905(19) 0.0332(6) Uani 1 1 d .
H9AA H 0.6369 0.2642 0.5627 0.040 Uiso 1 1 calc R
C8A C 0.9288(2) 0.53553(19) 0.7753(2) 0.0417(7) Uani 1 1 d .
H8AA H 0.9225 0.4852 0.8190 0.063 Uiso 1 1 calc R
H8AB H 0.8794 0.5804 0.7933 0.063 Uiso 1 1 calc R
H8AC H 0.9995 0.5586 0.7827 0.063 Uiso 1 1 calc R
C1A C 0.7073(2) 0.51729(18) 0.6782(2) 0.0381(7) Uani 1 1 d .
H1AA H 0.7055 0.5747 0.7035 0.046 Uiso 1 1 calc R
C11A C 0.5372(2) 0.27492(18) 0.6788(2) 0.0419(7) Uani 1 1 d .
H11A H 0.5891 0.2561 0.7301 0.063 Uiso 1 1 calc R
H11B H 0.4939 0.2254 0.6574 0.063 Uiso 1 1 calc R
H11C H 0.4936 0.3202 0.7057 0.063 Uiso 1 1 calc R
C8 C 0.3014(2) 0.32477(18) 0.84937(18) 0.0364(7) Uani 1 1 d .
H8A H 0.3515 0.2773 0.8454 0.055 Uiso 1 1 calc R
H8B H 0.3005 0.3451 0.9182 0.055 Uiso 1 1 calc R
H8C H 0.3216 0.3726 0.8067 0.055 Uiso 1 1 calc R
C7 C 0.1081(2) 0.36317(18) 0.8184(2) 0.0430(7) Uani 1 1 d .
H7A H 0.0405 0.3388 0.7966 0.065 Uiso 1 1 calc R
H7B H 0.1250 0.4111 0.7745 0.065 Uiso 1 1 calc R
H7C H 0.1054 0.3846 0.8866 0.065 Uiso 1 1 calc R
C10A C 0.5151(2) 0.3414(2) 0.50458(19) 0.0467(8) Uani 1 1 d .
H10A H 0.5535 0.3634 0.4492 0.070 Uiso 1 1 calc R
H10B H 0.4711 0.3876 0.5291 0.070 Uiso 1 1 calc R
H10C H 0.4716 0.2924 0.4819 0.070 Uiso 1 1 calc R
C7A C 0.9142(2) 0.5830(2) 0.5911(2) 0.0511(8) Uani 1 1 d .
H7AA H 0.8987 0.5612 0.5236 0.077 Uiso 1 1 calc R
H7AB H 0.9849 0.6063 0.5963 0.077 Uiso 1 1 calc R
H7AC H 0.8649 0.6289 0.6057 0.077 Uiso 1 1 calc R
C11 C 0.2612(3) 0.0505(2) 0.4797(2) 0.0591(9) Uani 1 1 d .
H11D H 0.3130 0.0389 0.5340 0.089 Uiso 1 1 calc R
H11E H 0.2882 0.0942 0.4351 0.089 Uiso 1 1 calc R
H11F H 0.2464 -0.0032 0.4426 0.089 Uiso 1 1 calc R
C10 C 0.0743(3) 0.1029(2) 0.4419(2) 0.0659(10) Uani 1 1 d .
H10D H 0.0123 0.1235 0.4734 0.099 Uiso 1 1 calc R
H10E H 0.0578 0.0497 0.4047 0.099 Uiso 1 1 calc R
H10F H 0.0979 0.1475 0.3966 0.099 Uiso 1 1 calc R

loop_
_atom_site_aniso_label
_atom_site_aniso_U_11
_atom_site_aniso_U_22
_atom_site_aniso_U_33
_atom_site_aniso_U_23
_atom_site_aniso_U_13
_atom_site_aniso_U_12
S1 0.0328(4) 0.0312(4) 0.0563(5) 0.0021(4) -0.0113(3) 0.0011(3)
S1A 0.0494(4) 0.0311(4) 0.0279(4) 0.0022(3) -0.0002(3) 0.0022(3)
N2A 0.0304(11) 0.0207(12) 0.0310(11) -0.0022(9) 0.0029(9) 0.0020(9)
N2 0.0345(11) 0.0240(12) 0.0196(10) 0.0015(9) -0.0015(8) -0.0061(9)
N1A 0.0268(11) 0.0214(12) 0.0410(13) 0.0022(10) 0.0022(9) 0.0030(9)
O1 0.0348(10) 0.0261(11) 0.0746(14) 0.0167(10) 0.0130(10) 0.0025(9)
C3 0.0236(12) 0.0257(14) 0.0223(12) 0.0037(11) -0.0010(9) 0.0000(11)
O1A 0.126(2) 0.0307(13) 0.0422(12) -0.0043(10) -0.0052(12) 0.0239(13)
C4A 0.0326(14) 0.0280(15) 0.0287(13) -0.0016(12) 0.0043(11) 0.0067(12)
C3A 0.0297(13) 0.0207(14) 0.0256(13) 0.0042(11) 0.0029(10) 0.0038(11)
C5 0.0314(13) 0.0187(14) 0.0264(13) -0.0007(11) 0.0090(10) 0.0007(11)
C5A 0.0376(15) 0.0237(15) 0.0356(15) -0.0004(12) -0.0046(11) 0.0041(12)
N1 0.0345(11) 0.0211(12) 0.0216(10) 0.0013(9) 0.0004(8) -0.0033(9)
C4 0.0263(12) 0.0234(14) 0.0238(12) 0.0007(11) -0.0006(9) -0.0058(11)
C6 0.0412(15) 0.0210(14) 0.0238(13) -0.0027(11) 0.0036(11) -0.0050(12)
C2A 0.0301(14) 0.0243(15) 0.0467(16) -0.0032(13) 0.0034(12) 0.0079(12)
C1 0.0407(15) 0.0258(15) 0.0264(14) 0.0064(12) 0.0018(11) -0.0090(12)
C9 0.0490(17) 0.0335(17) 0.0269(14) -0.0021(12) 0.0035(12) -0.0088(13)
C2 0.0407(15) 0.0305(16) 0.0251(13) 0.0083(12) 0.0016(11) -0.0093(12)
C6A 0.0278(13) 0.0275(15) 0.0449(16) 0.0044(13) 0.0028(11) 0.0015(12)
C9A 0.0332(14) 0.0271(15) 0.0390(15) -0.0116(13) -0.0001(11) 0.0010(12)
C8A 0.0362(15) 0.0374(18) 0.0514(18) -0.0013(14) 0.0013(13) -0.0002(13)
C1A 0.0338(15) 0.0210(15) 0.0597(19) -0.0080(14) 0.0037(13) 0.0061(12)
C11A 0.0473(17) 0.0308(17) 0.0466(17) 0.0102(14) -0.0053(13) -0.0087(13)
C8 0.0449(16) 0.0361(17) 0.0276(14) -0.0031(12) -0.0029(12) -0.0091(13)
C7 0.0468(17) 0.0350(18) 0.0473(17) -0.0053(14) 0.0037(13) 0.0041(14)
C10A 0.0460(17) 0.064(2) 0.0302(15) -0.0035(15) -0.0001(13) -0.0066(16)
C7A 0.0395(16) 0.049(2) 0.064(2) 0.0254(17) -0.0040(14) -0.0075(15)
C11 0.076(2) 0.0350(19) 0.068(2) -0.0083(17) 0.0194(18) -0.0001(17)
C10 0.074(2) 0.069(3) 0.0510(19) -0.0161(19) -0.0252(17) -0.009(2)

loop_
_atom_type_symbol
_atom_type_description
_atom_type_scat_dispersion_real
_atom_type_scat_dispersion_imag
_atom_type_scat_source
C C 0.0033 0.0016 'International Tables Vol C Tables 4.2.6.8 and 6.1.1.4'
H H 0.0000 0.0000 'International Tables Vol C Tables 4.2.6.8 and 6.1.1.4'
N N 0.0061 0.0033 'International Tables Vol C Tables 4.2.6.8 and 6.1.1.4'
O O 0.0106 0.0060 'International Tables Vol C Tables 4.2.6.8 and 6.1.1.4'
S S 0.1246 0.1234 'International Tables Vol C Tables 4.2.6.8 and 6.1.1.4'

loop_
_geom_angle_atom_site_label_1
_geom_angle_atom_site_label_2
_geom_angle_atom_site_label_3
_geom_angle
C3A N2A C2A 108.8(2)
C3A N2A C9A 127.6(2)
C2A N2A C9A 123.5(2)
C3 N2 C2 108.5(2)
C3 N2 C9 125.6(2)
C2 N2 C9 125.86(19)
C3A N1A C1A 108.6(2)
C3A N1A C6A 128.2(2)
C1A N1A C6A 123.1(2)
N1 C3 N2 107.2(2)
N1 C3 C4 127.3(2)
N2 C3 C4 125.4(2)
C3A C4A C5A 115.01(19)
C3A C4A H4AA 108.5
C5A C4A H4AA 108.5
C3A C4A H4AB 108.5
C5A C4A H4AB 108.5
H4AA C4A H4AB 107.5
N1A C3A N2A 107.7(2)
N1A C3A C4A 127.9(2)
N2A C3A C4A 124.4(2)
O1 C5 C4 114.7(2)
O1 C5 S1 126.6(2)
C4 C5 S1 118.63(17)
O1A C5A C4A 116.6(2)
O1A C5A S1A 125.9(2)
C4A C5A S1A 117.43(18)
C3 N1 C1 109.42(19)
C3 N1 C6 124.79(19)
C1 N1 C6 125.6(2)
C3 C4 C5 115.37(19)
C3 C4 H4A 108.4
C5 C4 H4A 108.4
C3 C4 H4B 108.4
C5 C4 H4B 108.4
H4A C4 H4B 107.5
N1 C6 C7 109.8(2)
N1 C6 C8 109.80(19)
C7 C6 C8 113.0(2)
N1 C6 H6A 108.0
C7 C6 H6A 108.0
C8 C6 H6A 108.0
C1A C2A N2A 107.4(2)
C1A C2A H2AA 126.3
N2A C2A H2AA 126.3
C2 C1 N1 106.9(2)
C2 C1 H1A 126.5
N1 C1 H1A 126.5
N2 C9 C11 110.4(2)
N2 C9 C10 109.7(2)
C11 C9 C10 113.0(2)
N2 C9 H9A 107.9
C11 C9 H9A 107.9
C10 C9 H9A 107.9
C1 C2 N2 107.9(2)
C1 C2 H2A 126.0
N2 C2 H2A 126.0
N1A C6A C8A 109.6(2)
N1A C6A C7A 109.0(2)
C8A C6A C7A 113.4(2)
N1A C6A H6AA 108.2
C8A C6A H6AA 108.2
C7A C6A H6AA 108.2
N2A C9A C11A 110.2(2)
N2A C9A C10A 109.0(2)
C11A C9A C10A 112.3(2)
N2A C9A H9AA 108.4
C11A C9A H9AA 108.4
C10A C9A H9AA 108.4
C6A C8A H8AA 109.5
C6A C8A H8AB 109.5
H8AA C8A H8AB 109.5
C6A C8A H8AC 109.5
H8AA C8A H8AC 109.5
H8AB C8A H8AC 109.5
C2A C1A N1A 107.4(2)
C2A C1A H1AA 126.3
N1A C1A H1AA 126.3
C9A C11A H11A 109.5
C9A C11A H11B 109.5
H11A C11A H11B 109.5
C9A C11A H11C 109.5
H11A C11A H11C 109.5
H11B C11A H11C 109.5
C6 C8 H8A 109.5
C6 C8 H8B 109.5
H8A C8 H8B 109.5
C6 C8 H8C 109.5
H8A C8 H8C 109.5
H8B C8 H8C 109.5
C6 C7 H7A 109.5
C6 C7 H7B 109.5
H7A C7 H7B 109.5
C6 C7 H7C 109.5
H7A C7 H7C 109.5
H7B C7 H7C 109.5
C9A C10A H10A 109.5
C9A C10A H10B 109.5
H10A C10A H10B 109.5
C9A C10A H10C 109.5
H10A C10A H10C 109.5
H10B C10A H10C 109.5
C6A C7A H7AA 109.5
C6A C7A H7AB 109.5
H7AA C7A H7AB 109.5
C6A C7A H7AC 109.5
H7AA C7A H7AC 109.5
H7AB C7A H7AC 109.5
C9 C11 H11D 109.5
C9 C11 H11E 109.5
H11D C11 H11E 109.5
C9 C11 H11F 109.5
H11D C11 H11F 109.5
H11E C11 H11F 109.5
C9 C10 H10D 109.5
C9 C10 H10E 109.5
H10D C10 H10E 109.5
C9 C10 H10F 109.5
H10D C10 H10F 109.5
H10E C10 H10F 109.5

loop_
_geom_bond_atom_site_label_1
_geom_bond_atom_site_label_2
_geom_bond_distance
S1 C5 1.686(2)
S1A C5A 1.705(3)
N2A C3A 1.340(3)
N2A C2A 1.380(3)
N2A C9A 1.475(3)
N2 C3 1.350(3)
N2 C2 1.380(3)
N2 C9 1.476(3)
N1A C3A 1.339(3)
N1A C1A 1.384(3)
N1A C6A 1.477(3)
O1 C5 1.233(3)
C3 N1 1.339(3)
C3 C4 1.474(3)
O1A C5A 1.230(3)
C4A C3A 1.479(3)
C4A C5A 1.549(3)
C4A H4AA 0.9700
C4A H4AB 0.9700
C5 C4 1.551(3)
N1 C1 1.381(3)
N1 C6 1.489(3)
C4 H4A 0.9700
C4 H4B 0.9700
C6 C7 1.513(3)
C6 C8 1.513(3)
C6 H6A 0.9800
C2A C1A 1.336(3)
C2A H2AA 0.9300
C1 C2 1.338(3)
C1 H1A 0.9300
C9 C11 1.505(4)
C9 C10 1.513(4)
C9 H9A 0.9800
C2 H2A 0.9300
C6A C8A 1.512(3)
C6A C7A 1.520(3)
C6A H6AA 0.9800
C9A C11A 1.512(3)
C9A C10A 1.514(3)
C9A H9AA 0.9800
C8A H8AA 0.9600
C8A H8AB 0.9600
C8A H8AC 0.9600
C1A H1AA 0.9300
C11A H11A 0.9600
C11A H11B 0.9600
C11A H11C 0.9600
C8 H8A 0.9600
C8 H8B 0.9600
C8 H8C 0.9600
C7 H7A 0.9600
C7 H7B 0.9600
C7 H7C 0.9600
C10A H10A 0.9600
C10A H10B 0.9600
C10A H10C 0.9600
C7A H7AA 0.9600
C7A H7AB 0.9600
C7A H7AC 0.9600
C11 H11D 0.9600
C11 H11E 0.9600
C11 H11F 0.9600
C10 H10D 0.9600
C10 H10E 0.9600
C10 H10F 0.9600
